data_1516368
loop_
_publ_author_name
'Naumov, Pance'
'Lee, Sang Cheol'
'Ishizawa, Nobuo'
'Jeong, Young Gyu'
'Chung, Ihn Hee'
'Fukuzumi, Shunichi'

_publ_section_title
;
 New type of dual solid-state thermochromism: modulation of intramolecular
 charge transfer by intermolecular pi-pi interactions, kinetic trapping of
 the aci-nitro group, and reversible molecular locking.
;
_journal_issue 42
_journal_name_full 'The journal of physical chemistry. A'
_journal_page_first 11354
_journal_page_last 11366
_journal_paper_doi 10.1021/jp902517x
_journal_volume 113
_journal_year 2009
_chemical_formula_moiety 'C12 H18 N4 O8'
_chemical_formula_sum 'C12 H18 N4 O8'
_chemical_formula_weight 346.30
_chemical_name_systematic
;
 ?
;
_space_group_IT_number 14
_symmetry_cell_setting monoclinic
_symmetry_space_group_name_Hall '-P 2ybc'
_symmetry_space_group_name_H-M 'P 1 21/c 1'
_atom_sites_solution_hydrogens geom
_atom_sites_solution_primary direct
_atom_sites_solution_secondary difmap
_audit_creation_method SHELXL-97
_cell_angle_alpha 90.00
_cell_angle_beta 97.413(2)
_cell_angle_gamma 90.00
_cell_formula_units_Z 4
_cell_length_a 7.2445(12)
_cell_length_b 20.901(4)
_cell_length_c 9.7813(16)
_cell_measurement_temperature 293(2)
_cell_volume 1468.7(4)
_computing_cell_refinement 'APEX2 software (Bruker, 2007)'
_computing_data_collection 'APEX2 software (Bruker, 2007)'
_computing_data_reduction 'SAINT (Bruker, 2007)'
_computing_molecular_graphics 'DIAMOND (Brandenburg, 2005)'
_computing_publication_material 'WinGX (Farrugia, 1999)'
_computing_structure_refinement 'SHELXL-97 (Sheldrick, 2008)'
_computing_structure_solution 'SHELXS-97 (Sheldrick, 2008)'
_diffrn_ambient_temperature 293(2)
_diffrn_measured_fraction_theta_full 1.000
_diffrn_measured_fraction_theta_max 1.000
_diffrn_measurement_device_type 'Bruker SMART APEX2 diffractometer'
_diffrn_measurement_method '\w scans'
_diffrn_radiation_monochromator 'multilayer confocal TXS mirror'
_diffrn_radiation_source 'rotating anode'
_diffrn_radiation_type MoK\a
_diffrn_radiation_wavelength 0.71073
_diffrn_reflns_av_R_equivalents 0.0328
_diffrn_reflns_av_sigmaI/netI 0.0205
_diffrn_reflns_limit_h_max 8
_diffrn_reflns_limit_h_min -8
_diffrn_reflns_limit_k_max 24
_diffrn_reflns_limit_k_min -24
_diffrn_reflns_limit_l_max 11
_diffrn_reflns_limit_l_min -11
_diffrn_reflns_number 14020
_diffrn_reflns_theta_full 25.00
_diffrn_reflns_theta_max 25.00
_diffrn_reflns_theta_min 1.95
_exptl_absorpt_coefficient_mu 0.133
_exptl_absorpt_correction_type sphere
_exptl_absorpt_process_details 'SADABS (Sheldrick, 1996)'
_exptl_crystal_colour yellow
_exptl_crystal_density_diffrn 1.566
_exptl_crystal_density_method 'not measured'
_exptl_crystal_description block
_exptl_crystal_F_000 728
_exptl_crystal_size_max 0.19
_exptl_crystal_size_mid 0.09
_exptl_crystal_size_min 0.08
_refine_diff_density_max 0.140
_refine_diff_density_min -0.180
_refine_diff_density_rms 0.038
_refine_ls_extinction_method none
_refine_ls_goodness_of_fit_ref 1.051
_refine_ls_hydrogen_treatment mixed
_refine_ls_matrix_type full
_refine_ls_number_parameters 215
_refine_ls_number_reflns 2596
_refine_ls_number_restraints 0
_refine_ls_restrained_S_all 1.051
_refine_ls_R_factor_all 0.0485
_refine_ls_R_factor_gt 0.0372
_refine_ls_shift/su_max 0.000
_refine_ls_shift/su_mean 0.000
_refine_ls_structure_factor_coef Fsqd
_refine_ls_weighting_details 'calc w=1/[\s^2^(Fo^2^)+(0.0412P)^2^+0.3988P] where P=(Fo^2^+2Fc^2^)/3'
_refine_ls_weighting_scheme calc
_refine_ls_wR_factor_gt 0.0929
_refine_ls_wR_factor_ref 0.0990
_reflns_number_gt 2115
_reflns_number_total 2596
_reflns_threshold_expression >2sigma(I)
_cod_data_source_file jp902517x_si_007.cif
_cod_data_source_block shelx
_cod_depositor_comments
;
The following automatic conversions were performed:

'_symmetry_cell_setting' value 'Monoclinic' changed to 'monoclinic'
according to
/usr/data/users/saulius/automatic-downloads/retrospective/ACS/lib/dictionaries/cif_core.dic
dictionary named 'cif_core.dic' version 2.4.2 from 2011-04-26.

Automatic conversion script
Id: cif_fix_values 2281 2013-09-26 08:29:07Z andrius 
;
_cod_original_sg_symbol_H-M P21/c
_cod_database_code 1516368

loop_
_symmetry_equiv_pos_as_xyz
'x, y, z'
'-x, y+1/2, -z+1/2'
'-x, -y, -z'
'x, -y-1/2, z-1/2'

loop_
_atom_site_label
_atom_site_type_symbol
_atom_site_fract_x
_atom_site_fract_y
_atom_site_fract_z
_atom_site_U_iso_or_equiv
_atom_site_adp_type
_atom_site_occupancy
_atom_site_symmetry_multiplicity
_atom_site_calc_flag
_atom_site_refinement_flags
N4 N 0.1409(2) 0.54038(7) 0.78352(15) 0.0497(4) Uani 1 1 d .
C3 C 0.34229(19) 0.52719(7) 1.14711(15) 0.0385(4) Uani 1 1 d .
O2 O 0.3708(2) 0.36928(6) 1.29777(13) 0.0721(4) Uani 1 1 d .
N3 N 0.4159(2) 0.56606(6) 1.24834(15) 0.0448(3) Uani 1 1 d .
O5 O 0.3694(2) 0.76477(6) 1.36187(13) 0.0572(3) Uani 1 1 d .
C2 C 0.3310(2) 0.45918(7) 1.16350(15) 0.0403(4) Uani 1 1 d .
C4 C 0.2742(2) 0.55147(7) 1.01735(15) 0.0402(4) Uani 1 1 d .
H4 H 0.2777 0.5955 1.0046 0.048 Uiso 1 1 calc R
N2 N 0.1176(2) 0.40174(7) 0.82543(15) 0.0513(4) Uani 1 1 d .
C1 C 0.2595(2) 0.42120(7) 1.05537(16) 0.0420(4) Uani 1 1 d .
H1 H 0.2549 0.3772 1.0682 0.050 Uiso 1 1 calc R
N1 N 0.3876(2) 0.42742(7) 1.29120(14) 0.0524(4) Uani 1 1 d .
C5 C 0.2012(2) 0.51379(7) 0.90570(15) 0.0398(4) Uani 1 1 d .
C10 C 0.1380(2) 0.60823(8) 0.75554(17) 0.0483(4) Uani 1 1 d .
H10A H 0.2617 0.6259 0.7797 0.058 Uiso 1 1 calc R
H10B H 0.0548 0.6294 0.8113 0.058 Uiso 1 1 calc R
C7 C 0.4240(2) 0.63524(7) 1.23751(16) 0.0439(4) Uani 1 1 d .
H7A H 0.2989 0.6527 1.2241 0.053 Uiso 1 1 calc R
H7B H 0.4854 0.6471 1.1588 0.053 Uiso 1 1 calc R
C6 C 0.1947(2) 0.44627(7) 0.92877(16) 0.0416(4) Uani 1 1 d .
O4 O 0.0527(2) 0.42173(6) 0.71102(13) 0.0702(4) Uani 1 1 d .
O6 O 0.21642(19) 0.72505(6) 0.58803(14) 0.0622(4) Uani 1 1 d .
O3 O 0.1168(2) 0.34471(6) 0.85222(15) 0.0765(4) Uani 1 1 d .
O1 O 0.4516(3) 0.45874(6) 1.39246(13) 0.0859(5) Uani 1 1 d .
C8 C 0.5301(2) 0.66222(7) 1.36772(16) 0.0465(4) Uani 1 1 d .
H8A H 0.4690 0.6491 1.4457 0.056 Uiso 1 1 calc R
H8B H 0.6545 0.6442 1.3800 0.056 Uiso 1 1 calc R
C11 C 0.0729(3) 0.62020(9) 0.60437(18) 0.0560(5) Uani 1 1 d .
H11A H 0.1632 0.6023 0.5500 0.067 Uiso 1 1 calc R
H11B H -0.0443 0.5982 0.5788 0.067 Uiso 1 1 calc R
C9 C 0.5447(2) 0.73409(8) 1.36748(19) 0.0539(4) Uani 1 1 d .
H9A H 0.6233 0.7477 1.4502 0.065 Uiso 1 1 calc R
H9B H 0.6040 0.7474 1.2887 0.065 Uiso 1 1 calc R
C12 C 0.0473(3) 0.69014(9) 0.5702(2) 0.0614(5) Uani 1 1 d .
H12A H -0.0095 0.6943 0.4753 0.074 Uiso 1 1 calc R
H12B H -0.0373 0.7086 0.6286 0.074 Uiso 1 1 calc R
H3 H 0.449(2) 0.5501(9) 1.326(2) 0.053(5) Uiso 1 1 d .
H H 0.096(2) 0.5144(9) 0.7225(19) 0.051(5) Uiso 1 1 d .
H6 H 0.258(3) 0.7283(11) 0.674(3) 0.095(8) Uiso 1 1 d .
H5 H 0.315(3) 0.7538(12) 1.428(3) 0.095(9) Uiso 1 1 d .

loop_
_atom_site_aniso_label
_atom_site_aniso_U_11
_atom_site_aniso_U_22
_atom_site_aniso_U_33
_atom_site_aniso_U_23
_atom_site_aniso_U_13
_atom_site_aniso_U_12
N4 0.0618(9) 0.0453(8) 0.0390(8) -0.0032(7) -0.0052(7) -0.0080(7)
C3 0.0384(8) 0.0382(8) 0.0391(8) -0.0033(7) 0.0059(6) -0.0003(6)
O2 0.1217(12) 0.0362(7) 0.0554(8) 0.0043(6) -0.0001(8) 0.0002(7)
N3 0.0611(9) 0.0354(7) 0.0354(7) 0.0000(6) -0.0029(6) -0.0006(6)
O5 0.0840(9) 0.0451(7) 0.0422(7) 0.0061(5) 0.0066(6) 0.0146(6)
C2 0.0457(9) 0.0378(8) 0.0378(8) 0.0002(7) 0.0073(7) 0.0002(6)
C4 0.0434(8) 0.0355(8) 0.0411(8) -0.0005(7) 0.0030(7) -0.0030(6)
N2 0.0566(9) 0.0474(9) 0.0490(9) -0.0102(7) 0.0038(7) -0.0090(7)
C1 0.0454(9) 0.0358(8) 0.0462(9) -0.0020(7) 0.0113(7) -0.0024(7)
N1 0.0751(10) 0.0390(8) 0.0428(8) 0.0010(6) 0.0061(7) 0.0017(7)
C5 0.0369(8) 0.0444(9) 0.0382(8) -0.0023(7) 0.0048(6) -0.0028(6)
C10 0.0539(10) 0.0474(10) 0.0415(9) 0.0007(7) -0.0018(7) -0.0039(8)
C7 0.0536(9) 0.0358(8) 0.0404(9) 0.0006(7) -0.0015(7) -0.0007(7)
C6 0.0413(8) 0.0419(9) 0.0417(9) -0.0079(7) 0.0060(7) -0.0056(7)
O4 0.0955(10) 0.0594(8) 0.0493(8) -0.0111(6) -0.0152(7) -0.0085(7)
O6 0.0786(9) 0.0662(9) 0.0401(7) 0.0051(6) 0.0010(6) -0.0147(7)
O3 0.1106(12) 0.0441(8) 0.0705(9) -0.0101(7) -0.0044(8) -0.0200(7)
O1 0.1612(15) 0.0463(8) 0.0421(7) 0.0008(6) -0.0179(8) -0.0091(8)
C8 0.0570(10) 0.0396(9) 0.0404(9) -0.0012(7) -0.0033(7) 0.0018(7)
C11 0.0603(11) 0.0593(11) 0.0442(10) 0.0023(8) -0.0090(8) -0.0067(8)
C9 0.0654(11) 0.0420(9) 0.0510(10) -0.0037(8) -0.0050(8) -0.0026(8)
C12 0.0638(12) 0.0644(12) 0.0515(11) 0.0102(9) -0.0104(9) -0.0010(9)

loop_
_atom_type_symbol
_atom_type_description
_atom_type_scat_dispersion_real
_atom_type_scat_dispersion_imag
_atom_type_scat_source
C C 0.0033 0.0016 'International Tables Vol C Tables 4.2.6.8 and 6.1.1.4'
H H 0.0000 0.0000 'International Tables Vol C Tables 4.2.6.8 and 6.1.1.4'
N N 0.0061 0.0033 'International Tables Vol C Tables 4.2.6.8 and 6.1.1.4'
O O 0.0106 0.0060 'International Tables Vol C Tables 4.2.6.8 and 6.1.1.4'

loop_
_geom_angle_atom_site_label_1
_geom_angle_atom_site_label_2
_geom_angle_atom_site_label_3
_geom_angle
C5 N4 C10 124.89(14)
C5 N4 H 114.6(12)
C10 N4 H 120.3(12)
N3 C3 C4 120.84(14)
N3 C3 C2 122.85(14)
C4 C3 C2 116.31(13)
C3 N3 C7 124.54(14)
C3 N3 H3 118.3(13)
C7 N3 H3 116.8(13)
C9 O5 H5 110.8(17)
C1 C2 N1 116.34(14)
C1 C2 C3 120.64(14)
N1 C2 C3 123.01(14)
C5 C4 C3 124.09(14)
C5 C4 H4 118.0
C3 C4 H4 118.0
O3 N2 O4 121.02(14)
O3 N2 C6 119.67(15)
O4 N2 C6 119.31(14)
C2 C1 C6 121.84(14)
C2 C1 H1 119.1
C6 C1 H1 119.1
O2 N1 O1 121.13(14)
O2 N1 C2 119.24(14)
O1 N1 C2 119.63(14)
N4 C5 C4 120.77(15)
N4 C5 C6 122.45(14)
C4 C5 C6 116.78(14)
N4 C10 C11 110.03(14)
N4 C10 H10A 109.7
C11 C10 H10A 109.7
N4 C10 H10B 109.7
C11 C10 H10B 109.7
H10A C10 H10B 108.2
N3 C7 C8 109.36(13)
N3 C7 H7A 109.8
C8 C7 H7A 109.8
N3 C7 H7B 109.8
C8 C7 H7B 109.8
H7A C7 H7B 108.3
C1 C6 C5 120.34(14)
C1 C6 N2 116.48(14)
C5 C6 N2 123.17(14)
C12 O6 H6 110.4(16)
C9 C8 C7 113.55(13)
C9 C8 H8A 108.9
C7 C8 H8A 108.9
C9 C8 H8B 108.9
C7 C8 H8B 108.9
H8A C8 H8B 107.7
C12 C11 C10 113.02(15)
C12 C11 H11A 109.0
C10 C11 H11A 109.0
C12 C11 H11B 109.0
C10 C11 H11B 109.0
H11A C11 H11B 107.8
O5 C9 C8 112.87(14)
O5 C9 H9A 109.0
C8 C9 H9A 109.0
O5 C9 H9B 109.0
C8 C9 H9B 109.0
H9A C9 H9B 107.8
O6 C12 C11 113.13(15)
O6 C12 H12A 109.0
C11 C12 H12A 109.0
O6 C12 H12B 109.0
C11 C12 H12B 109.0
H12A C12 H12B 107.8

loop_
_geom_bond_atom_site_label_1
_geom_bond_atom_site_label_2
_geom_bond_distance
N4 C5 1.339(2)
N4 C10 1.444(2)
N4 H 0.842(18)
C3 N3 1.3374(19)
C3 C4 1.397(2)
C3 C2 1.434(2)
O2 N1 1.2238(18)
N3 C7 1.451(2)
N3 H3 0.840(19)
O5 C9 1.418(2)
O5 H5 0.83(3)
C2 C1 1.369(2)
C2 N1 1.427(2)
C4 C5 1.394(2)
C4 H4 0.9300
N2 O3 1.2205(18)
N2 O4 1.2297(19)
N2 C6 1.433(2)
C1 C6 1.371(2)
C1 H1 0.9300
N1 O1 1.2271(18)
C5 C6 1.431(2)
C10 C11 1.514(2)
C10 H10A 0.9700
C10 H10B 0.9700
C7 C8 1.509(2)
C7 H7A 0.9700
C7 H7B 0.9700
O6 C12 1.417(2)
O6 H6 0.86(3)
C8 C9 1.506(2)
C8 H8A 0.9700
C8 H8B 0.9700
C11 C12 1.506(3)
C11 H11A 0.9700
C11 H11B 0.9700
C9 H9A 0.9700
C9 H9B 0.9700
C12 H12A 0.9700
C12 H12B 0.9700
